data_7247693
loop_
_publ_author_name
'Atceken, Nurunnisa'
'Hemingway, Jack'
'Bull, Craig L.'
'Liu, Xiaojiao'
'Michalchuk, Adam A. L.'
'Konar, Sumit'
'Morrison, Carole A.'
'Pulham, Colin R.'

_publ_section_title
;
 High-pressure structural studies and pressure-induced sensitisation of
 3,4,5-trinitro-1<i>H</i>-pyrazole.
;
_journal_issue 46
_journal_name_full 'Physical chemistry chemical physics : PCCP'
_journal_page_first 31646
_journal_page_last 31654
_journal_paper_doi 10.1039/d3cp04526a
_journal_volume 25
_journal_year 2023
_chemical_formula_moiety 'C3 H N5 O6'
_chemical_formula_sum 'C3 H N5 O6'
_chemical_formula_weight 203.09
_space_group_crystal_system monoclinic
_space_group_IT_number 14
_space_group_name_Hall '-P 2ybc'
_space_group_name_H-M_alt 'P 1 21/c 1'
_atom_sites_solution_hydrogens difmap
_atom_sites_solution_primary dual
_audit_block_doi 10.5517/ccdc.csd.cc29gp6p
_audit_creation_date 2021-12-16
_audit_creation_method
;
Olex2 1.3
(compiled 2020.11.12 svn.r5f609507 for OlexSys, GUI svn.r6408)
;
_audit_update_record
;
2021-12-16 deposited with the CCDC.	2023-11-08 downloaded from the CCDC.
;
_cell_angle_alpha 90
_cell_angle_beta 92.078(4)
_cell_angle_gamma 90
_cell_formula_units_Z 12
_cell_length_a 14.7836(11)
_cell_length_b 8.0383(8)
_cell_length_c 16.8670(12)
_cell_measurement_reflns_used 2947
_cell_measurement_temperature 300.8
_cell_measurement_theta_max 25.02
_cell_measurement_theta_min 2.76
_cell_volume 2003.1(3)
_computing_cell_refinement 'SAINT V8.40A (?, 2016)'
_computing_data_reduction 'SAINT V8.40A (?, 2016)'
_computing_molecular_graphics 'Olex2 1.3 (Dolomanov et al., 2009)'
_computing_publication_material 'Olex2 1.3 (Dolomanov et al., 2009)'
_computing_structure_refinement 'XL  (Sheldrick, 2008)'
_computing_structure_solution 'SHELXT 2014/5 (Sheldrick, 2014)'
_diffrn_ambient_temperature 300.8
_diffrn_measured_fraction_theta_full 0.549
_diffrn_measured_fraction_theta_max 0.506
_diffrn_measurement_device_type 'Bruker APEX-II CCD'
_diffrn_measurement_method '\f and \w scans'
_diffrn_radiation_type MoK\a
_diffrn_radiation_wavelength 0.71073
_diffrn_reflns_av_R_equivalents 0.0445
_diffrn_reflns_av_unetI/netI 0.0483
_diffrn_reflns_Laue_measured_fraction_full 0.549
_diffrn_reflns_Laue_measured_fraction_max 0.506
_diffrn_reflns_limit_h_max 16
_diffrn_reflns_limit_h_min -16
_diffrn_reflns_limit_k_max 7
_diffrn_reflns_limit_k_min -8
_diffrn_reflns_limit_l_max 19
_diffrn_reflns_limit_l_min -19
_diffrn_reflns_number 10642
_diffrn_reflns_point_group_measured_fraction_full 0.549
_diffrn_reflns_point_group_measured_fraction_max 0.506
_diffrn_reflns_theta_full 25.242
_diffrn_reflns_theta_max 26.361
_diffrn_reflns_theta_min 2.417
_diffrn_source_current 1.4
_diffrn_source_power 0.07
_diffrn_source_voltage 50.0
_diffrn_standards_number 0
_exptl_absorpt_coefficient_mu 0.197
_exptl_absorpt_correction_T_max 0.7454
_exptl_absorpt_correction_T_min 0.6758
_exptl_absorpt_correction_type multi-scan
_exptl_crystal_colour 'clear colourless'
_exptl_crystal_colour_lustre clear
_exptl_crystal_colour_primary colourless
_exptl_crystal_density_diffrn 2.020
_exptl_crystal_description block
_exptl_crystal_F_000 1224
_refine_diff_density_max 0.156
_refine_diff_density_min -0.192
_refine_diff_density_rms 0.043
_refine_ls_extinction_method none
_refine_ls_goodness_of_fit_ref 1.051
_refine_ls_hydrogen_treatment refall
_refine_ls_matrix_type full
_refine_ls_number_parameters 391
_refine_ls_number_reflns 2068
_refine_ls_number_restraints 0
_refine_ls_restrained_S_all 1.051
_refine_ls_R_factor_all 0.0767
_refine_ls_R_factor_gt 0.0445
_refine_ls_shift/su_max 0.001
_refine_ls_shift/su_mean 0.000
_refine_ls_structure_factor_coef Fsqd
_refine_ls_weighting_details 'w=1/[\s^2^(Fo^2^)+(0.0689P)^2^+0.6636P] where P=(Fo^2^+2Fc^2^)/3'
_refine_ls_weighting_scheme calc
_refine_ls_wR_factor_gt 0.1081
_refine_ls_wR_factor_ref 0.1236
_reflns_Friedel_coverage 0.000
_reflns_number_gt 1435
_reflns_number_total 2068
_reflns_threshold_expression 'I > 2\s(I)'
_cod_data_source_file d3cp04526a2.cif
_cod_data_source_block 2tnp_p04
_cod_depositor_comments
;
Adding full bibliography for 7247689--7247697.cif.

2024-11-08
Z value and formula fixed to values more according to usual
chemical conventions.                 miguel
;
_cod_original_formula_sum 'C9 H3 N15 O18'
_cod_original_formula_weight 609.26
_cod_original_formula_moiety '3(C3 H N5 O6)'
_cod_original_formula_units_Z 4
_cod_database_code 7247693
_shelx_shelxl_version_number 2018/3
_shelx_space_group_comment
;
The symmetry employed for this shelxl refinement is uniquely defined
by the following loop, which should always be used as a source of
symmetry information in preference to the above space-group names.
They are only intended as comments.
;
_olex2_refinement_description
;
;
_olex2_submission_special_instructions 'No special instructions were received'

loop_
_space_group_symop_operation_xyz
'x, y, z'
'-x, y+1/2, -z+1/2'
'-x, -y, -z'
'x, -y-1/2, z-1/2'

loop_
_atom_site_label
_atom_site_type_symbol
_atom_site_fract_x
_atom_site_fract_y
_atom_site_fract_z
_atom_site_U_iso_or_equiv
_atom_site_adp_type
_atom_site_occupancy
_atom_site_site_symmetry_order
_atom_site_calc_flag
_atom_site_refinement_flags_posn
_atom_site_refinement_flags_adp
_atom_site_refinement_flags_occupancy
_atom_site_disorder_assembly
_atom_site_disorder_group
O001 O 0.68330(17) 0.5961(4) 0.65058(16) 0.0438(8) Uani 1 1 d . . . . .
O002 O 0.52259(16) 0.4964(4) 0.81225(14) 0.0422(8) Uani 1 1 d . . . . .
O003 O 0.66165(15) 0.4209(3) 0.83384(14) 0.0410(8) Uani 1 1 d . . . . .
O004 O 0.83179(18) 0.5986(4) 0.35438(17) 0.0504(9) Uani 1 1 d . . . . .
N005 N 0.7607(2) 0.9369(5) 0.4645(2) 0.0249(8) Uani 1 1 d . . . . .
O006 O 0.92534(18) 0.1078(5) 0.51046(17) 0.0535(9) Uani 1 1 d . . . . .
O007 O 0.56332(18) 0.1273(4) 0.48087(16) 0.0481(9) Uani 1 1 d . . . . .
N008 N 0.72716(18) 0.9416(4) 0.53643(19) 0.0253(8) Uani 1 1 d . . . . .
O009 O 0.83648(15) 0.4100(4) 0.15811(14) 0.0509(9) Uani 1 1 d . . . . .
O00A O 1.03317(16) 0.2855(4) 0.49459(14) 0.0521(9) Uani 1 1 d . . . . .
O00B O 0.98032(16) 0.4590(4) 0.17610(15) 0.0480(9) Uani 1 1 d . . . . .
O00C O 1.12223(16) 0.2969(4) 0.34059(16) 0.0575(10) Uani 1 1 d . . . . .
O00D O 0.45691(16) 0.3078(4) 0.49889(14) 0.0507(9) Uani 1 1 d . . . . .
N00E N 0.6397(2) 0.2032(5) 0.62523(18) 0.0259(8) Uani 1 1 d . . . . .
N00F N 0.84370(17) 0.2081(4) 0.37514(16) 0.0269(8) Uani 1 1 d . . . . .
N00G N 0.8147(2) 0.7428(5) 0.3673(2) 0.0317(9) Uani 1 1 d . . . . .
O00H O 0.69085(17) 0.4186(4) 0.48385(17) 0.0521(9) Uani 1 1 d . . . . .
N00I N 0.6871(2) 0.7427(5) 0.6347(2) 0.0314(9) Uani 1 1 d . . . . .
O00J O 0.4429(2) 0.5962(5) 0.65576(18) 0.0637(11) Uani 1 1 d . . . . .
N00K N 0.65993(18) 0.2516(4) 0.69890(16) 0.0268(8) Uani 1 1 d . . . . .
O00L O 0.82900(18) 0.4344(4) 0.52700(17) 0.0579(9) Uani 1 1 d . . . . .
N00M N 0.90774(18) 0.4062(4) 0.19649(16) 0.0299(8) Uani 1 1 d . . . . .
N00N N 0.83113(18) 0.2613(4) 0.30072(16) 0.0250(8) Uani 1 1 d . . . . .
N00O N 1.0611(2) 0.3991(5) 0.33338(18) 0.0363(10) Uani 1 1 d . . . . .
N00P N 0.4389(2) 0.4461(5) 0.65711(18) 0.0364(10) Uani 1 1 d . . . . .
N00Q N 0.59164(17) 0.4259(4) 0.79402(16) 0.0258(8) Uani 1 1 d . . . . .
O00R O 0.8264(2) 0.8593(4) 0.32262(17) 0.0567(9) Uani 1 1 d . . . . .
N00S N 0.9647(2) 0.2110(5) 0.47304(18) 0.0343(9) Uani 1 1 d . . . . .
O00T O 1.0706(2) 0.5464(5) 0.32625(18) 0.0644(13) Uani 1 1 d . . . . .
O00U O 0.6650(2) 0.8558(5) 0.67718(18) 0.0609(10) Uani 1 1 d . . . . .
N00V N 0.75798(18) 0.4958(5) 0.50430(15) 0.0323(9) Uani 1 1 d . . . . .
O00W O 0.37150(17) 0.3607(4) 0.65604(17) 0.0624(10) Uani 1 1 d . . . . .
N00X N 0.5246(2) 0.2292(5) 0.51965(18) 0.0329(9) Uani 1 1 d . . . . .
C00Y C 0.5601(2) 0.2636(5) 0.5986(2) 0.0243(9) Uani 1 1 d . . . . .
C00Z C 0.7531(2) 0.6754(5) 0.5019(2) 0.0208(9) Uani 1 1 d . . . . .
C010 C 0.59040(19) 0.3449(5) 0.71839(19) 0.0213(9) Uani 1 1 d . . . . .
C011 C 0.7778(2) 0.7807(5) 0.4421(2) 0.0227(10) Uani 1 1 d . . . . .
C012 C 0.9277(2) 0.2513(4) 0.39459(19) 0.0224(9) Uani 1 1 d . . . . .
C013 C 0.9054(2) 0.3369(5) 0.27396(18) 0.0223(9) Uani 1 1 d . . . . .
C014 C 0.5248(2) 0.3572(5) 0.65750(19) 0.0239(9) Uani 1 1 d . . . . .
C015 C 0.9702(2) 0.3324(5) 0.33408(19) 0.0261(9) Uani 1 1 d . . . . .
C016 C 0.7216(2) 0.7857(5) 0.5590(2) 0.0225(9) Uani 1 1 d . . . . .
H00E H 0.675(2) 0.131(5) 0.598(2) 0.022(9) Uiso 1 1 d . . . . .
H00N H 0.773(3) 0.263(5) 0.272(2) 0.074(13) Uiso 1 1 d . . . . .
H005 H 0.779(3) 1.031(7) 0.432(3) 0.087(17) Uiso 1 1 d . . . . .

loop_
_atom_site_aniso_label
_atom_site_aniso_U_11
_atom_site_aniso_U_22
_atom_site_aniso_U_33
_atom_site_aniso_U_23
_atom_site_aniso_U_13
_atom_site_aniso_U_12
O001 0.057(2) 0.029(3) 0.046(2) 0.0122(15) 0.0071(15) -0.0115(13)
O002 0.0421(18) 0.050(3) 0.0341(17) -0.0098(13) 0.0036(14) 0.0194(13)
O003 0.0339(16) 0.056(3) 0.0329(16) -0.0100(13) -0.0090(13) 0.0006(11)
O004 0.063(2) 0.035(3) 0.054(2) -0.0100(17) 0.0132(16) 0.0157(14)
N005 0.0280(19) 0.026(3) 0.021(2) -0.0001(17) 0.0041(16) 0.0004(12)
O006 0.046(2) 0.072(3) 0.0419(19) 0.0340(17) 0.0020(16) -0.0068(14)
O007 0.050(2) 0.057(3) 0.0377(19) -0.0257(16) 0.0010(16) 0.0047(13)
N008 0.0266(19) 0.027(3) 0.022(2) -0.0008(16) 0.0002(16) 0.0004(11)
O009 0.0336(17) 0.082(3) 0.0362(18) 0.0221(15) -0.0098(14) -0.0051(12)
O00A 0.0373(18) 0.078(3) 0.0395(19) 0.0127(15) -0.0130(15) -0.0132(13)
O00B 0.0328(18) 0.075(3) 0.0360(18) 0.0124(15) 0.0042(14) -0.0161(13)
O00C 0.0220(18) 0.094(4) 0.057(2) 0.0095(17) 0.0006(15) 0.0070(13)
O00D 0.0359(17) 0.081(3) 0.0344(18) -0.0112(15) -0.0085(14) 0.0142(13)
N00E 0.027(2) 0.024(3) 0.026(2) -0.0052(14) 0.0047(16) 0.0057(12)
N00F 0.0302(19) 0.023(3) 0.0276(19) 0.0048(14) -0.0023(15) -0.0017(11)
N00G 0.035(2) 0.030(4) 0.030(2) 0.0003(19) 0.0039(18) 0.0029(14)
O00H 0.054(2) 0.036(3) 0.066(2) -0.0047(15) -0.0020(16) -0.0177(13)
N00I 0.034(2) 0.033(4) 0.028(2) 0.002(2) 0.0051(18) -0.0033(14)
O00J 0.087(3) 0.048(3) 0.055(2) -0.011(2) -0.015(2) 0.0390(18)
N00K 0.0286(19) 0.031(3) 0.0208(19) -0.0007(14) 0.0026(15) 0.0046(12)
O00L 0.067(2) 0.036(3) 0.069(2) -0.0004(16) -0.0200(18) 0.0192(14)
N00M 0.029(2) 0.036(3) 0.0244(19) 0.0045(14) -0.0010(16) -0.0013(12)
N00N 0.0243(18) 0.027(3) 0.0235(19) -0.0016(14) -0.0011(15) -0.0017(11)
N00O 0.025(2) 0.059(4) 0.025(2) 0.0093(18) 0.0031(16) -0.0110(16)
N00P 0.037(2) 0.053(4) 0.020(2) -0.0021(18) -0.0019(17) 0.0150(17)
N00Q 0.0275(19) 0.025(3) 0.0246(19) 0.0007(14) 0.0017(15) 0.0026(12)
O00R 0.091(3) 0.041(3) 0.041(2) 0.0056(16) 0.0336(18) 0.0030(16)
N00S 0.027(2) 0.048(3) 0.028(2) 0.0122(17) 0.0019(16) 0.0012(14)
O00T 0.070(2) 0.060(4) 0.061(2) 0.026(2) -0.0231(18) -0.0395(19)
O00U 0.097(3) 0.046(3) 0.042(2) -0.0011(17) 0.0340(19) 0.0083(17)
N00V 0.042(2) 0.031(3) 0.024(2) 0.0023(16) 0.0037(17) 0.0014(14)
O00W 0.0248(19) 0.110(4) 0.052(2) 0.0043(18) 0.0001(15) -0.0053(15)
N00X 0.030(2) 0.041(3) 0.028(2) -0.0058(16) -0.0022(17) -0.0046(13)
C00Y 0.025(2) 0.023(4) 0.025(2) -0.0020(17) -0.0018(19) -0.0022(13)
C00Z 0.021(2) 0.016(4) 0.026(2) 0.002(2) 0.000(2) 0.0017(12)
C010 0.024(2) 0.020(3) 0.020(2) 0.0003(16) 0.0028(17) -0.0031(13)
C011 0.020(2) 0.026(4) 0.021(2) -0.0019(19) 0.0003(19) 0.0026(14)
C012 0.025(2) 0.019(3) 0.024(2) 0.0025(17) 0.0004(18) 0.0024(13)
C013 0.024(2) 0.025(3) 0.018(2) 0.0015(17) 0.0046(17) 0.0024(13)
C014 0.017(2) 0.028(3) 0.027(2) -0.0016(18) 0.0019(18) -0.0005(13)
C015 0.016(2) 0.038(4) 0.025(2) 0.0027(18) 0.0048(18) 0.0017(13)
C016 0.020(2) 0.023(4) 0.024(2) 0.0024(19) -0.0002(19) -0.0011(13)

loop_
_atom_type_symbol
_atom_type_description
_atom_type_scat_dispersion_real
_atom_type_scat_dispersion_imag
_atom_type_scat_source
C C 0.0033 0.0016 'International Tables Vol C Tables 4.2.6.8 and 6.1.1.4'
H H 0.0000 0.0000 'International Tables Vol C Tables 4.2.6.8 and 6.1.1.4'
N N 0.0061 0.0033 'International Tables Vol C Tables 4.2.6.8 and 6.1.1.4'
O O 0.0106 0.0060 'International Tables Vol C Tables 4.2.6.8 and 6.1.1.4'

loop_
_geom_angle_atom_site_label_1
_geom_angle_atom_site_label_2
_geom_angle_atom_site_label_3
_geom_angle
_geom_angle_site_symmetry_1
_geom_angle_site_symmetry_3
_geom_angle_publ_flag
N008 N005 C011 111.4(3) . . ?
N008 N005 H005 128(4) . . ?
C011 N005 H005 120(4) . . ?
C016 N008 N005 105.5(3) . . ?
N00K N00E C00Y 112.0(3) . . ?
N00K N00E H00E 122.7(18) . . ?
C00Y N00E H00E 125.1(18) . . ?
C012 N00F N00N 104.3(3) . . ?
O004 N00G O00R 126.2(4) . . ?
O004 N00G C011 117.0(4) . . ?
O00R N00G C011 116.8(4) . . ?
O001 N00I C016 116.9(4) . . ?
O00U N00I O001 125.8(4) . . ?
O00U N00I C016 117.3(5) . . ?
C010 N00K N00E 104.4(2) . . ?
O009 N00M C013 116.7(3) . . ?
O00B N00M O009 126.7(3) . . ?
O00B N00M C013 116.6(2) . . ?
N00F N00N C013 111.9(3) . . ?
N00F N00N H00N 124(2) . . ?
C013 N00N H00N 123(2) . . ?
O00C N00O C015 115.6(4) . . ?
O00T N00O O00C 125.7(4) . . ?
O00T N00O C015 118.6(3) . . ?
O00J N00P O00W 127.4(4) . . ?
O00J N00P C014 116.5(3) . . ?
O00W N00P C014 116.1(4) . . ?
O002 N00Q C010 116.9(2) . . ?
O003 N00Q O002 125.6(3) . . ?
O003 N00Q C010 117.5(3) . . ?
O006 N00S O00A 126.4(3) . . ?
O006 N00S C012 117.3(3) . . ?
O00A N00S C012 116.4(3) . . ?
O00H N00V C00Z 117.6(3) . . ?
O00L N00V O00H 125.1(4) . . ?
O00L N00V C00Z 117.3(3) . . ?
O007 N00X O00D 126.5(3) . . ?
O007 N00X C00Y 117.9(3) . . ?
O00D N00X C00Y 115.6(3) . . ?
N00E C00Y N00X 121.9(3) . . ?
N00E C00Y C014 108.1(3) . . ?
C014 C00Y N00X 130.0(3) . . ?
C011 C00Z N00V 128.3(4) . . ?
C011 C00Z C016 102.6(4) . . ?
C016 C00Z N00V 129.1(4) . . ?
N00K C010 N00Q 119.6(2) . . ?
N00K C010 C014 112.6(3) . . ?
C014 C010 N00Q 127.7(3) . . ?
N005 C011 N00G 122.2(4) . . ?
N005 C011 C00Z 108.2(4) . . ?
C00Z C011 N00G 129.6(4) . . ?
N00F C012 N00S 119.3(3) . . ?
N00F C012 C015 112.9(3) . . ?
C015 C012 N00S 127.8(3) . . ?
N00N C013 N00M 122.1(3) . . ?
N00N C013 C015 107.2(3) . . ?
C015 C013 N00M 130.7(3) . . ?
C00Y C014 N00P 128.6(3) . . ?
C00Y C014 C010 102.9(3) . . ?
C010 C014 N00P 128.5(3) . . ?
C012 C015 N00O 128.9(3) . . ?
C013 C015 N00O 127.5(3) . . ?
C013 C015 C012 103.6(3) . . ?
N008 C016 N00I 121.0(4) . . ?
N008 C016 C00Z 112.3(4) . . ?
C00Z C016 N00I 126.7(4) . . ?

loop_
_geom_bond_atom_site_label_1
_geom_bond_atom_site_label_2
_geom_bond_distance
_geom_bond_site_symmetry_2
_geom_bond_publ_flag
O001 N00I 1.210(4) . ?
O002 N00Q 1.217(3) . ?
O003 N00Q 1.214(3) . ?
O004 N00G 1.207(4) . ?
N005 N008 1.328(5) . ?
N005 C011 1.338(5) . ?
N005 H005 0.99(5) . ?
O006 N00S 1.205(4) . ?
O007 N00X 1.206(4) . ?
N008 C016 1.313(5) . ?
O009 N00M 1.217(3) . ?
O00A N00S 1.220(3) . ?
O00B N00M 1.215(4) . ?
O00C N00O 1.224(4) . ?
O00D N00X 1.223(4) . ?
N00E N00K 1.326(4) . ?
N00E C00Y 1.336(4) . ?
N00E H00E 0.91(3) . ?
N00F N00N 1.333(4) . ?
N00F C012 1.319(4) . ?
N00G O00R 1.219(5) . ?
N00G C011 1.426(5) . ?
O00H N00V 1.210(4) . ?
N00I O00U 1.209(5) . ?
N00I C016 1.434(5) . ?
O00J N00P 1.208(4) . ?
N00K C010 1.323(4) . ?
O00L N00V 1.210(3) . ?
N00M C013 1.422(4) . ?
N00N C013 1.348(4) . ?
N00N H00N 0.97(4) . ?
N00O O00T 1.198(4) . ?
N00O C015 1.448(4) . ?
N00P O00W 1.210(4) . ?
N00P C014 1.456(4) . ?
N00Q C010 1.432(4) . ?
N00S C012 1.450(4) . ?
N00V C00Z 1.446(5) . ?
N00X C00Y 1.440(4) . ?
C00Y C014 1.365(5) . ?
C00Z C011 1.376(6) . ?
C00Z C016 1.401(5) . ?
C010 C014 1.391(4) . ?
C012 C015 1.381(5) . ?
C013 C015 1.369(4) . ?

loop_
_geom_torsion_atom_site_label_1
_geom_torsion_atom_site_label_2
_geom_torsion_atom_site_label_3
_geom_torsion_atom_site_label_4
_geom_torsion
_geom_torsion_site_symmetry_1
_geom_torsion_site_symmetry_2
_geom_torsion_site_symmetry_3
_geom_torsion_site_symmetry_4
_geom_torsion_publ_flag
O001 N00I C016 N008 179.3(3) . . . . ?
O001 N00I C016 C00Z -1.3(4) . . . . ?
O002 N00Q C010 N00K -172.9(4) . . . . ?
O002 N00Q C010 C014 10.6(6) . . . . ?
O003 N00Q C010 N00K 8.3(5) . . . . ?
O003 N00Q C010 C014 -168.2(4) . . . . ?
O004 N00G C011 N005 176.5(3) . . . . ?
O004 N00G C011 C00Z -4.2(5) . . . . ?
N005 N008 C016 N00I -179.6(3) . . . . ?
N005 N008 C016 C00Z 0.9(3) . . . . ?
O006 N00S C012 N00F 16.6(6) . . . . ?
O006 N00S C012 C015 -163.2(5) . . . . ?
O007 N00X C00Y N00E 8.9(7) . . . . ?
O007 N00X C00Y C014 -171.9(5) . . . . ?
N008 N005 C011 N00G -179.6(3) . . . . ?
N008 N005 C011 C00Z 0.9(3) . . . . ?
O009 N00M C013 N00N 7.6(5) . . . . ?
O009 N00M C013 C015 -171.5(4) . . . . ?
O00A N00S C012 N00F -163.5(4) . . . . ?
O00A N00S C012 C015 16.6(6) . . . . ?
O00B N00M C013 N00N -174.0(4) . . . . ?
O00B N00M C013 C015 6.9(6) . . . . ?
O00C N00O C015 C012 63.9(5) . . . . ?
O00C N00O C015 C013 -116.7(4) . . . . ?
O00D N00X C00Y N00E -171.3(4) . . . . ?
O00D N00X C00Y C014 8.0(7) . . . . ?
N00E N00K C010 N00Q -176.9(3) . . . . ?
N00E N00K C010 C014 0.1(5) . . . . ?
N00E C00Y C014 N00P -179.0(4) . . . . ?
N00E C00Y C014 C010 0.2(5) . . . . ?
N00F N00N C013 N00M -179.0(3) . . . . ?
N00F N00N C013 C015 0.2(4) . . . . ?
N00F C012 C015 N00O 179.4(4) . . . . ?
N00F C012 C015 C013 0.0(5) . . . . ?
O00H N00V C00Z C011 -94.6(4) . . . . ?
O00H N00V C00Z C016 84.9(4) . . . . ?
O00J N00P C014 C00Y -109.9(5) . . . . ?
O00J N00P C014 C010 71.1(5) . . . . ?
N00K N00E C00Y N00X 179.2(4) . . . . ?
N00K N00E C00Y C014 -0.2(5) . . . . ?
N00K C010 C014 N00P 179.0(4) . . . . ?
N00K C010 C014 C00Y -0.2(5) . . . . ?
O00L N00V C00Z C011 85.7(4) . . . . ?
O00L N00V C00Z C016 -94.8(4) . . . . ?
N00M C013 C015 N00O -0.4(7) . . . . ?
N00M C013 C015 C012 179.1(4) . . . . ?
N00N N00F C012 N00S -179.7(3) . . . . ?
N00N N00F C012 C015 0.2(4) . . . . ?
N00N C013 C015 N00O -179.6(4) . . . . ?
N00N C013 C015 C012 -0.1(4) . . . . ?
N00Q C010 C014 N00P -4.3(7) . . . . ?
N00Q C010 C014 C00Y 176.5(4) . . . . ?
O00R N00G C011 N005 -3.2(4) . . . . ?
O00R N00G C011 C00Z 176.1(3) . . . . ?
N00S C012 C015 N00O -0.7(7) . . . . ?
N00S C012 C015 C013 179.8(4) . . . . ?
O00T N00O C015 C012 -115.8(5) . . . . ?
O00T N00O C015 C013 63.5(5) . . . . ?
O00U N00I C016 N008 -1.3(4) . . . . ?
O00U N00I C016 C00Z 178.2(3) . . . . ?
N00V C00Z C011 N005 179.3(3) . . . . ?
N00V C00Z C011 N00G -0.1(5) . . . . ?
N00V C00Z C016 N008 -179.9(3) . . . . ?
N00V C00Z C016 N00I 0.6(5) . . . . ?
O00W N00P C014 C00Y 68.2(6) . . . . ?
O00W N00P C014 C010 -110.8(4) . . . . ?
N00X C00Y C014 N00P 1.7(8) . . . . ?
N00X C00Y C014 C010 -179.1(4) . . . . ?
C00Y N00E N00K C010 0.1(5) . . . . ?
C011 N005 N008 C016 -1.1(3) . . . . ?
C011 C00Z C016 N008 -0.4(3) . . . . ?
C011 C00Z C016 N00I -179.9(3) . . . . ?
C012 N00F N00N C013 -0.2(4) . . . . ?
C016 C00Z C011 N005 -0.3(3) . . . . ?
C016 C00Z C011 N00G -179.7(3) . . . . ?
